data_7127660
loop_
_publ_author_name
'Nayak, Mithilesh Kumar'
'Suhr, Simon'
'Chrysochos, Nicolas'
'Rawat, Hemant'
'Schulzke, Carola'
'Chandrasekhar, Vadapalli'
'Sarkar, Biprajit'
'Jana, Anukul'

_publ_section_title
;
 Tethered CAAC-CAAC dimers: oxidation to persistent radical cations and
 bridging-unit dependent reactivity/stability of the dications.
;
_journal_issue 10
_journal_name_full 'Chemical communications (Cambridge, England)'
_journal_page_first 1210
_journal_page_last 1213
_journal_paper_doi 10.1039/d0cc07385g
_journal_volume 57
_journal_year 2021
_chemical_formula_moiety 'C18 H32 N2, F6 Sb'
_chemical_formula_sum 'C18 H32 F6 N2 Sb'
_chemical_formula_weight 512.20
_space_group_crystal_system monoclinic
_space_group_IT_number 15
_space_group_name_Hall '-C 2yc'
_space_group_name_H-M_alt 'C 1 2/c 1'
_atom_sites_solution_hydrogens geom
_atom_sites_solution_primary dual
_audit_creation_date 2020-04-07
_audit_creation_method
;
Olex2 1.2
(compiled 2018.05.29 svn.r3508 for OlexSys, GUI svn.r5506)
;
_audit_update_record
;
2020-04-06 deposited with the CCDC.	2020-12-18 downloaded from the CCDC.
;
_cell_angle_alpha 90
_cell_angle_beta 91.44(3)
_cell_angle_gamma 90
_cell_formula_units_Z 8
_cell_length_a 13.286(3)
_cell_length_b 16.169(3)
_cell_length_c 20.044(4)
_cell_measurement_reflns_used 14895
_cell_measurement_temperature 170(2)
_cell_measurement_theta_max 59.0
_cell_measurement_theta_min 6.1
_cell_volume 4304.5(15)
_computing_cell_refinement 'X-Area by STOE & Cie GmbH 2010'
_computing_data_collection 'X-Area by STOE & Cie GmbH 2010'
_computing_data_reduction 'X-Area by STOE & Cie GmbH 2010'
_computing_molecular_graphics 'Olex2 (Dolomanov et al., 2009)'
_computing_publication_material 'Olex2 (Dolomanov et al., 2009)'
_computing_structure_refinement 'ShelXL (Sheldrick, 2015)'
_computing_structure_solution 'ShelXT (Sheldrick, 2015)'
_diffrn_ambient_temperature 170.15
_diffrn_detector_area_resol_mean 6.67
_diffrn_measured_fraction_theta_full 0.591
_diffrn_measured_fraction_theta_max 0.591
_diffrn_measurement_device_type 'STOE IPDS2T'
_diffrn_measurement_method \w
_diffrn_radiation_type MoK\a
_diffrn_radiation_wavelength 0.71073
_diffrn_reflns_av_R_equivalents 0.1623
_diffrn_reflns_av_unetI/netI 0.1225
_diffrn_reflns_Laue_measured_fraction_full 0.591
_diffrn_reflns_Laue_measured_fraction_max 0.591
_diffrn_reflns_limit_h_max 14
_diffrn_reflns_limit_h_min -15
_diffrn_reflns_limit_k_max 17
_diffrn_reflns_limit_k_min -18
_diffrn_reflns_limit_l_max 23
_diffrn_reflns_limit_l_min -23
_diffrn_reflns_number 8280
_diffrn_reflns_point_group_measured_fraction_full 0.591
_diffrn_reflns_point_group_measured_fraction_max 0.591
_diffrn_reflns_theta_full 24.701
_diffrn_reflns_theta_max 24.701
_diffrn_reflns_theta_min 3.238
_exptl_absorpt_coefficient_mu 1.337
_exptl_absorpt_correction_T_max 0.9489
_exptl_absorpt_correction_T_min 0.8132
_exptl_absorpt_correction_type numerical
_exptl_absorpt_process_details 'Face indexed'
_exptl_crystal_colour orange
_exptl_crystal_colour_primary orange
_exptl_crystal_density_diffrn 1.581
_exptl_crystal_description block
_exptl_crystal_F_000 2072
_exptl_crystal_size_max 0.11
_exptl_crystal_size_mid 0.101
_exptl_crystal_size_min 0.073
_refine_diff_density_max 0.534
_refine_diff_density_min -0.688
_refine_diff_density_rms 0.084
_refine_ls_extinction_method none
_refine_ls_goodness_of_fit_ref 0.956
_refine_ls_hydrogen_treatment constr
_refine_ls_matrix_type full
_refine_ls_number_parameters 271
_refine_ls_number_reflns 2171
_refine_ls_number_restraints 77
_refine_ls_restrained_S_all 0.939
_refine_ls_R_factor_all 0.1493
_refine_ls_R_factor_gt 0.0555
_refine_ls_shift/su_max 0.000
_refine_ls_shift/su_mean 0.000
_refine_ls_structure_factor_coef Fsqd
_refine_ls_weighting_details 'w=1/[\s^2^(Fo^2^)+(0.0569P)^2^] where P=(Fo^2^+2Fc^2^)/3'
_refine_ls_weighting_scheme calc
_refine_ls_wR_factor_gt 0.1021
_refine_ls_wR_factor_ref 0.1356
_reflns_Friedel_coverage 0.000
_reflns_number_gt 1063
_reflns_number_total 2171
_reflns_threshold_expression 'I > 2\s(I)'
_cod_data_source_file d0cc07385g2.cif
_cod_data_source_block mk0385
_cod_depositor_comments 'Adding full bibliography for 7127659--7127670.cif.'
_cod_original_cell_volume 4304.7(15)
_cod_database_code 7127660
_shelx_shelxl_version_number 2017/1
_shelx_space_group_comment
;
The symmetry employed for this shelxl refinement is uniquely defined
by the following loop, which should always be used as a source of
symmetry information in preference to the above space-group names.
They are only intended as comments.
;
_shelx_estimated_absorpt_t_max 0.909
_shelx_estimated_absorpt_t_min 0.867
_exptl_absorpt_special_details
;
programs X-Red32 and X-Shape by STOE & Cie GmbH 2010
;
_olex2_refinement_description
;
1. Fixed Uiso
 At 1.2 times of:
  All C(H,H) groups
 At 1.5 times of:
  All C(H,H,H) groups
2. Restrained distances
 C4-C3 \\sim C4A-C3A
 with sigma of 0.02
 N1-C4 \\sim N1-C4A \\sim N2-C3 \\sim N2-C3A
 with sigma of 0.02
3. Rigid bond restraints
 N1, N2, C4, C3, C4A, C3A
 with sigma for 1-2 distances of 0.01 and sigma for 1-3 distances of 0.01
4. Uiso/Uaniso restraints and constraints
N1 \\sim N2 \\sim C4 \\sim C3 \\sim C4A \\sim C3A: within 1.7A with sigma of
0.04 and sigma for terminal atoms of 0.08
5. Others
 Sof(C4A)=Sof(H4AA)=Sof(H4AB)=Sof(C3A)=Sof(H3AA)=Sof(H3AB)=1-FVAR(1)
 Sof(C4)=Sof(H4A)=Sof(H4B)=Sof(C3)=Sof(H3A)=Sof(H3B)=FVAR(1)
6.a Secondary CH2 refined with riding coordinates:
 C13(H13A,H13B), C6(H6A,H6B), C4(H4A,H4B), C3(H3A,H3B), C4A(H4AA,H4AB),
 C3A(H3AA,H3AB)
6.b Idealised Me refined as rotating group:
 C17(H17A,H17B,H17C), C18(H18A,H18B,H18C), C16(H16A,H16B,H16C), C15(H15A,H15B,
 H15C), C8(H8A,H8B,H8C), C9(H9A,H9B,H9C), C11(H11A,H11B,H11C), C10(H10A,H10B,
 H10C)
;
_olex2_submission_special_instructions 'No special instructions were received'

loop_
_space_group_symop_operation_xyz
'x, y, z'
'-x, y, -z+1/2'
'x+1/2, y+1/2, z'
'-x+1/2, y+1/2, -z+1/2'
'-x, -y, -z'
'x, -y, z-1/2'
'-x+1/2, -y+1/2, -z'
'x+1/2, -y+1/2, z-1/2'

loop_
_atom_site_label
_atom_site_type_symbol
_atom_site_fract_x
_atom_site_fract_y
_atom_site_fract_z
_atom_site_U_iso_or_equiv
_atom_site_adp_type
_atom_site_occupancy
_atom_site_site_symmetry_order
_atom_site_calc_flag
_atom_site_refinement_flags_posn
_atom_site_refinement_flags_adp
_atom_site_refinement_flags_occupancy
_atom_site_disorder_assembly
_atom_site_disorder_group
N1 N 0.8226(12) 0.4228(8) 0.3749(4) 0.057(4) Uani 1 1 d D U . . .
N2 N 0.8305(11) 0.5888(7) 0.3804(3) 0.052(4) Uani 1 1 d D U . . .
C12 C 0.8289(14) 0.6783(10) 0.3791(4) 0.062(5) Uani 1 1 d . . . . .
C17 C 0.8721(17) 0.7116(10) 0.3115(5) 0.085(7) Uani 1 1 d . . . . .
H17A H 0.942583 0.694514 0.308077 0.127 Uiso 1 1 calc GR . . . .
H17B H 0.867933 0.772058 0.310645 0.127 Uiso 1 1 calc GR . . . .
H17C H 0.832668 0.688722 0.273876 0.127 Uiso 1 1 calc GR . . . .
C18 C 0.9024(16) 0.7141(9) 0.4349(5) 0.084(7) Uani 1 1 d . . . . .
H18A H 0.896817 0.681185 0.475651 0.126 Uiso 1 1 calc GR . . . .
H18B H 0.884383 0.771673 0.444167 0.126 Uiso 1 1 calc GR . . . .
H18C H 0.971797 0.711764 0.419476 0.126 Uiso 1 1 calc GR . . . .
C13 C 0.7195(12) 0.6963(11) 0.3907(5) 0.057(5) Uani 1 1 d . . . . .
H13A H 0.696505 0.743171 0.362422 0.069 Uiso 1 1 calc R . . . .
H13B H 0.709737 0.711111 0.437995 0.069 Uiso 1 1 calc R . . . .
C14 C 0.6601(15) 0.6194(9) 0.3730(4) 0.054(5) Uani 1 1 d . . . . .
C16 C 0.5747(13) 0.6136(10) 0.4217(4) 0.059(5) Uani 1 1 d . . . . .
H16A H 0.530379 0.567491 0.408891 0.088 Uiso 1 1 calc GR . . . .
H16B H 0.536219 0.665267 0.420746 0.088 Uiso 1 1 calc GR . . . .
H16C H 0.602470 0.604200 0.466799 0.088 Uiso 1 1 calc GR . . . .
C15 C 0.6162(12) 0.6241(8) 0.3021(4) 0.055(4) Uani 1 1 d . . . . .
H15A H 0.670951 0.624592 0.270317 0.083 Uiso 1 1 calc GR . . . .
H15B H 0.576265 0.674778 0.297003 0.083 Uiso 1 1 calc GR . . . .
H15C H 0.572966 0.575932 0.293542 0.083 Uiso 1 1 calc GR . . . .
C2 C 0.7372(12) 0.5520(9) 0.3779(4) 0.040(3) Uani 1 1 d . . . . .
C1 C 0.7367(12) 0.4644(8) 0.3779(4) 0.038(3) Uani 1 1 d . . . . .
C7 C 0.6486(13) 0.4055(9) 0.3831(4) 0.053(5) Uani 1 1 d . . . . .
C8 C 0.5597(11) 0.4177(9) 0.3354(5) 0.052(4) Uani 1 1 d . . . . .
H8A H 0.583556 0.421498 0.289602 0.079 Uiso 1 1 calc GR . . . .
H8B H 0.524425 0.468893 0.346734 0.079 Uiso 1 1 calc GR . . . .
H8C H 0.513449 0.370793 0.338866 0.079 Uiso 1 1 calc GR . . . .
C9 C 0.6124(12) 0.4022(8) 0.4549(4) 0.054(4) Uani 1 1 d . . . . .
H9A H 0.578888 0.454292 0.465689 0.081 Uiso 1 1 calc GR . . . .
H9B H 0.670158 0.393769 0.485458 0.081 Uiso 1 1 calc GR . . . .
H9C H 0.564828 0.356278 0.459447 0.081 Uiso 1 1 calc GR . . . .
C6 C 0.7011(13) 0.3235(9) 0.3657(5) 0.053(5) Uani 1 1 d . . . . .
H6A H 0.676288 0.278580 0.394625 0.063 Uiso 1 1 calc R . . . .
H6B H 0.685526 0.308540 0.318708 0.063 Uiso 1 1 calc R . . . .
C5 C 0.8115(15) 0.3331(10) 0.3759(5) 0.056(5) Uani 1 1 d . . . . .
C11 C 0.8728(17) 0.2950(9) 0.3195(5) 0.085(7) Uani 1 1 d . . . . .
H11A H 0.854562 0.322071 0.277123 0.128 Uiso 1 1 calc GR . . . .
H11B H 0.858111 0.235717 0.316123 0.128 Uiso 1 1 calc GR . . . .
H11C H 0.944838 0.302894 0.329191 0.128 Uiso 1 1 calc GR . . . .
C10 C 0.8570(16) 0.2998(10) 0.4422(5) 0.079(7) Uani 1 1 d . . . . .
H10A H 0.929110 0.312466 0.444759 0.119 Uiso 1 1 calc GR . . . .
H10B H 0.847397 0.239739 0.444221 0.119 Uiso 1 1 calc GR . . . .
H10C H 0.823380 0.325916 0.479717 0.119 Uiso 1 1 calc GR . . . .
C4 C 0.919(3) 0.4638(18) 0.3539(11) 0.058(6) Uani 0.51(2) 1 d D U P A 1
H4A H 0.916177 0.478253 0.305886 0.070 Uiso 0.51(2) 1 calc R . P A 1
H4B H 0.977901 0.426954 0.362370 0.070 Uiso 0.51(2) 1 calc R . P A 1
C3 C 0.927(3) 0.5416(18) 0.3970(12) 0.061(7) Uani 0.51(2) 1 d D U P A 1
H3A H 0.931439 0.527154 0.445036 0.073 Uiso 0.51(2) 1 calc R . P A 1
H3B H 0.987114 0.574649 0.385674 0.073 Uiso 0.51(2) 1 calc R . P A 1
C4A C 0.920(3) 0.4645(19) 0.3982(12) 0.056(7) Uani 0.49(2) 1 d D U P A 2
H4AA H 0.978084 0.428719 0.388479 0.067 Uiso 0.49(2) 1 calc R . P A 2
H4AB H 0.918902 0.474411 0.446873 0.067 Uiso 0.49(2) 1 calc R . P A 2
C3A C 0.928(2) 0.5467(18) 0.3608(10) 0.051(6) Uani 0.49(2) 1 d D U P A 2
H3AA H 0.987951 0.578566 0.376226 0.061 Uiso 0.49(2) 1 calc R . P A 2
H3AB H 0.930839 0.538177 0.311987 0.061 Uiso 0.49(2) 1 calc R . P A 2
Sb1 Sb 0.77049(9) 0.48552(6) 0.13214(3) 0.0554(4) Uani 1 1 d . . . . .
F1 F 0.8617(12) 0.3965(6) 0.1342(4) 0.110(5) Uani 1 1 d . . . . .
F2 F 0.8348(9) 0.5272(6) 0.0619(3) 0.116(5) Uani 1 1 d . . . . .
F3 F 0.8550(9) 0.5396(7) 0.1899(3) 0.111(5) Uani 1 1 d . . . . .
F4 F 0.6793(10) 0.5735(7) 0.1309(3) 0.105(5) Uani 1 1 d . . . . .
F5 F 0.7116(11) 0.4395(7) 0.2036(3) 0.131(5) Uani 1 1 d . . . . .
F6 F 0.6886(11) 0.4315(7) 0.0741(4) 0.125(6) Uani 1 1 d . . . . .

loop_
_atom_site_aniso_label
_atom_site_aniso_U_11
_atom_site_aniso_U_22
_atom_site_aniso_U_33
_atom_site_aniso_U_23
_atom_site_aniso_U_13
_atom_site_aniso_U_12
N1 0.069(13) 0.023(9) 0.079(6) 0.003(4) 0.013(5) 0.016(8)
N2 0.061(12) 0.031(9) 0.065(5) 0.002(4) -0.001(5) 0.010(7)
C12 0.081(17) 0.059(13) 0.045(6) 0.008(5) -0.001(6) -0.011(10)
C17 0.11(2) 0.073(15) 0.074(8) 0.000(6) 0.020(7) -0.058(13)
C18 0.088(19) 0.090(15) 0.075(8) -0.026(6) -0.002(7) -0.038(13)
C13 0.013(10) 0.081(15) 0.078(8) -0.004(5) -0.002(5) 0.007(9)
C14 0.072(16) 0.034(11) 0.056(6) 0.001(5) -0.006(6) 0.009(10)
C16 0.055(14) 0.054(11) 0.067(7) 0.007(5) 0.005(6) 0.011(9)
C15 0.057(13) 0.049(10) 0.059(6) 0.013(5) -0.015(5) 0.003(9)
C2 0.033(9) 0.050(10) 0.038(6) -0.004(4) 0.003(4) -0.012(8)
C1 0.048(10) 0.030(10) 0.036(5) -0.007(4) -0.001(4) -0.005(8)
C7 0.050(13) 0.070(13) 0.038(5) -0.002(5) -0.002(5) -0.002(9)
C8 0.013(10) 0.061(12) 0.084(7) -0.002(5) -0.010(5) -0.017(8)
C9 0.046(13) 0.051(11) 0.066(6) 0.009(5) 0.013(6) -0.024(9)
C6 0.050(15) 0.034(10) 0.074(7) -0.003(5) 0.004(7) 0.006(8)
C5 0.072(16) 0.039(13) 0.059(7) 0.007(5) 0.000(6) 0.013(10)
C11 0.11(2) 0.077(15) 0.066(7) -0.010(6) 0.022(7) 0.040(13)
C10 0.09(2) 0.069(15) 0.082(8) 0.006(6) -0.010(7) 0.035(12)
C4 0.071(17) 0.041(15) 0.063(11) 0.014(9) 0.015(11) 0.022(12)
C3 0.065(16) 0.029(16) 0.088(14) 0.016(11) 0.008(13) 0.010(11)
C4A 0.054(17) 0.041(15) 0.074(12) -0.001(10) 0.007(11) 0.022(12)
C3A 0.056(15) 0.049(15) 0.049(11) -0.006(10) -0.002(11) 0.003(11)
Sb1 0.0450(6) 0.0676(8) 0.0536(5) 0.0030(4) 0.0010(3) 0.0003(8)
F1 0.051(15) 0.051(11) 0.229(10) 0.007(5) 0.011(7) 0.017(9)
F2 0.124(13) 0.154(10) 0.070(4) 0.034(4) 0.024(5) -0.001(9)
F3 0.099(13) 0.149(11) 0.085(5) -0.021(4) -0.020(5) 0.001(9)
F4 0.078(13) 0.087(10) 0.150(7) 0.009(4) 0.007(5) 0.070(9)
F5 0.123(15) 0.175(12) 0.095(5) 0.065(5) 0.013(5) 0.013(10)
F6 0.092(15) 0.159(12) 0.122(6) -0.035(5) -0.037(6) 0.007(10)

loop_
_atom_type_symbol
_atom_type_description
_atom_type_scat_dispersion_real
_atom_type_scat_dispersion_imag
_atom_type_scat_source
C C 0.0033 0.0016 'International Tables Vol C Tables 4.2.6.8 and 6.1.1.4'
H H 0.0000 0.0000 'International Tables Vol C Tables 4.2.6.8 and 6.1.1.4'
F F 0.0171 0.0103 'International Tables Vol C Tables 4.2.6.8 and 6.1.1.4'
N N 0.0061 0.0033 'International Tables Vol C Tables 4.2.6.8 and 6.1.1.4'
Sb Sb -0.5866 1.5461 'International Tables Vol C Tables 4.2.6.8 and 6.1.1.4'

loop_
_geom_angle_atom_site_label_1
_geom_angle_atom_site_label_2
_geom_angle_atom_site_label_3
_geom_angle
_geom_angle_site_symmetry_1
_geom_angle_site_symmetry_3
_geom_angle_publ_flag
C1 N1 C5 114.5(15) . . ?
C1 N1 C4 121.8(17) . . ?
C1 N1 C4A 119.1(18) . . ?
C5 N1 C4 121.7(18) . . ?
C5 N1 C4A 121.5(18) . . ?
C12 N2 C3 121.1(19) . . ?
C12 N2 C3A 117.0(18) . . ?
C2 N2 C12 114.8(14) . . ?
C2 N2 C3 123.1(18) . . ?
C2 N2 C3A 124.7(17) . . ?
N2 C12 C17 110.5(11) . . ?
N2 C12 C18 110.2(11) . . ?
N2 C12 C13 101.8(14) . . ?
C18 C12 C17 104.6(14) . . ?
C13 C12 C17 116.1(12) . . ?
C13 C12 C18 113.8(11) . . ?
C12 C13 C14 107.8(14) . . ?
C13 C14 C16 107.1(10) . . ?
C13 C14 C15 111.3(9) . . ?
C16 C14 C15 109.1(15) . . ?
C2 C14 C13 103.4(14) . . ?
C2 C14 C16 115.7(10) . . ?
C2 C14 C15 110.1(9) . . ?
N2 C2 C14 107.6(13) . . ?
N2 C2 C1 115.9(15) . . ?
C1 C2 C14 136.4(16) . . ?
N1 C1 C2 120.1(15) . . ?
N1 C1 C7 110.6(12) . . ?
C2 C1 C7 129.3(15) . . ?
C1 C7 C9 110.4(9) . . ?
C1 C7 C6 99.8(13) . . ?
C8 C7 C1 117.8(10) . . ?
C8 C7 C9 109.9(13) . . ?
C8 C7 C6 108.7(10) . . ?
C9 C7 C6 109.7(9) . . ?
C5 C6 C7 109.2(13) . . ?
N1 C5 C6 101.7(14) . . ?
N1 C5 C11 109.4(12) . . ?
N1 C5 C10 108.8(11) . . ?
C6 C5 C11 113.3(12) . . ?
C6 C5 C10 116.5(13) . . ?
C11 C5 C10 106.8(15) . . ?
N1 C4 C3 104(2) . . ?
N2 C3 C4 104.1(19) . . ?
N1 C4A C3A 108(2) . . ?
N2 C3A C4A 100.9(19) . . ?
F2 Sb1 F1 89.2(5) . . ?
F2 Sb1 F3 91.1(5) . . ?
F2 Sb1 F4 91.4(5) . . ?
F2 Sb1 F5 176.7(6) . . ?
F2 Sb1 F6 88.1(5) . . ?
F3 Sb1 F1 88.1(5) . . ?
F3 Sb1 F4 91.9(5) . . ?
F4 Sb1 F1 179.4(5) . . ?
F5 Sb1 F1 87.6(5) . . ?
F5 Sb1 F3 88.1(5) . . ?
F5 Sb1 F4 91.8(5) . . ?
F6 Sb1 F1 91.2(6) . . ?
F6 Sb1 F3 179.0(6) . . ?
F6 Sb1 F4 88.8(5) . . ?
F6 Sb1 F5 92.6(5) . . ?

loop_
_geom_bond_atom_site_label_1
_geom_bond_atom_site_label_2
_geom_bond_distance
_geom_bond_site_symmetry_2
_geom_bond_publ_flag
N1 C1 1.328(18) . ?
N1 C5 1.457(18) . ?
N1 C4 1.52(3) . ?
N1 C4A 1.52(3) . ?
N2 C12 1.449(18) . ?
N2 C2 1.374(18) . ?
N2 C3 1.52(3) . ?
N2 C3A 1.53(3) . ?
C12 C17 1.579(17) . ?
C12 C18 1.58(2) . ?
C12 C13 1.51(2) . ?
C13 C14 1.51(2) . ?
C14 C16 1.52(2) . ?
C14 C15 1.523(13) . ?
C14 C2 1.50(2) . ?
C2 C1 1.417(18) . ?
C1 C7 1.51(2) . ?
C7 C8 1.514(17) . ?
C7 C9 1.529(13) . ?
C7 C6 1.542(19) . ?
C6 C5 1.48(3) . ?
C5 C11 1.54(2) . ?
C5 C10 1.543(14) . ?
C4 C3 1.53(3) . ?
C4A C3A 1.53(3) . ?
Sb1 F1 1.881(13) . ?
Sb1 F2 1.797(8) . ?
Sb1 F3 1.816(9) . ?
Sb1 F4 1.868(10) . ?
Sb1 F5 1.809(9) . ?
Sb1 F6 1.800(9) . ?
